data_2221169
loop_
_publ_author_name
'Grossie, David A.'
'Turnbull, Kenneth'
'Felix-Balderrama, Sandra'
'Raghavapuram, Shravanthi'

_publ_section_title
;
 3-(2-Acetamidophenyl)sydnone
;
_journal_coeditor_code RK2130
_journal_issue 3
_journal_name_full 'Acta Crystallographica Section E'
_journal_page_first o554
_journal_page_last o555
_journal_paper_doi 10.1107/S1600536809005066
_journal_volume 65
_journal_year 2009
_chemical_formula_iupac 'C10 H9 N3 O3'
_chemical_formula_moiety 'C10 H9 N3 O3'
_chemical_formula_sum 'C10 H9 N3 O3'
_chemical_formula_weight 219.20
_chemical_name_common 3--(2--Acetamidophenyl)sydnone
_chemical_name_systematic
;
3-(2-Acetamidophenyl)sydnone
;
_space_group_IT_number 14
_symmetry_cell_setting monoclinic
_symmetry_space_group_name_Hall '-P 2ybc'
_symmetry_space_group_name_H-M 'P 1 21/c 1'
_atom_sites_solution_hydrogens geom
_atom_sites_solution_primary direct
_atom_sites_solution_secondary difmap
_audit_creation_method SHELXL97
_cell_angle_alpha 90.00
_cell_angle_beta 106.0830(10)
_cell_angle_gamma 90.00
_cell_formula_units_Z 4
_cell_length_a 7.7348(4)
_cell_length_b 13.7212(7)
_cell_length_c 9.6698(5)
_cell_measurement_reflns_used 4272
_cell_measurement_temperature 173(2)
_cell_measurement_theta_max 31.659
_cell_measurement_theta_min 2.6475
_cell_volume 986.10(9)
_computing_cell_refinement 'SAINT-Plus (Bruker, 2003)'
_computing_data_collection 'SMART (Bruker, 2003)'
_computing_data_reduction 'SAINT-Plus (Bruker, 2003)'
_computing_molecular_graphics
;
Mercury (Macrae <i>et al.</i>,  2008) and OSCAIL X, (McArdle,
2008)
;
_computing_publication_material
;
enCIFer (Allen <i>et al.</i>,  2004), publCIF (Westrip, 2009)
and PLATON (Spek, 2009)
;
_computing_structure_refinement 'SHELXL97 (Sheldrick, 2008)'
_computing_structure_solution 'SHELXS97 (Sheldrick, 2008)'
_diffrn_ambient_temperature 173(2)
_diffrn_measured_fraction_theta_full 0.994
_diffrn_measured_fraction_theta_max 0.892
_diffrn_measurement_device_type 'Bruker SMART APEXII'
_diffrn_measurement_method \w
_diffrn_radiation_monochromator Graphite
_diffrn_radiation_source 'Fine--focus sealed tube'
_diffrn_radiation_type MoK\a
_diffrn_radiation_wavelength 0.71073
_diffrn_reflns_av_R_equivalents 0.0171
_diffrn_reflns_av_sigmaI/netI 0.0188
_diffrn_reflns_limit_h_max 11
_diffrn_reflns_limit_h_min -11
_diffrn_reflns_limit_k_max 14
_diffrn_reflns_limit_k_min -19
_diffrn_reflns_limit_l_max 14
_diffrn_reflns_limit_l_min -14
_diffrn_reflns_number 8741
_diffrn_reflns_theta_full 25.00
_diffrn_reflns_theta_max 31.95
_diffrn_reflns_theta_min 2.65
_exptl_absorpt_coefficient_mu 0.112
_exptl_absorpt_correction_T_max 0.9702
_exptl_absorpt_correction_T_min 0.8951
_exptl_absorpt_correction_type multi-scan
_exptl_absorpt_process_details '(SADABS; Bruker, 2003)'
_exptl_crystal_colour White
_exptl_crystal_density_diffrn 1.477
_exptl_crystal_density_method 'Not measured'
_exptl_crystal_description Block
_exptl_crystal_F_000 456
_exptl_crystal_size_max 0.451
_exptl_crystal_size_mid 0.404
_exptl_crystal_size_min 0.258
_refine_diff_density_max 0.441
_refine_diff_density_min -0.243
_refine_ls_extinction_method None
_refine_ls_goodness_of_fit_ref 1.053
_refine_ls_hydrogen_treatment mixed
_refine_ls_matrix_type full
_refine_ls_number_parameters 150
_refine_ls_number_reflns 3053
_refine_ls_number_restraints 0
_refine_ls_restrained_S_all 1.053
_refine_ls_R_factor_all 0.0435
_refine_ls_R_factor_gt 0.0383
_refine_ls_shift/su_max 0.000
_refine_ls_shift/su_mean 0.000
_refine_ls_structure_factor_coef Fsqd
_refine_ls_weighting_details 'calc w=1/[\s^2^(Fo^2^)+(0.058P)^2^+0.315P] where P=(Fo^2^+2Fc^2^)/3'
_refine_ls_weighting_scheme calc
_refine_ls_wR_factor_gt 0.1033
_refine_ls_wR_factor_ref 0.1084
_reflns_number_gt 2711
_reflns_number_total 3053
_reflns_threshold_expression I>2\s(I)
_cod_data_source_file rk2130.cif
_cod_data_source_block I
_cod_depositor_comments
;
The following automatic conversions were performed:
'_symmetry_cell_setting' value 'Monoclinic' changed to 'monoclinic'
according to '/home/saulius/struct/CIF-dictionaries/cif_core.dic'
dictionary named 'cif_core.dic' version 2.4.1 from
2010-06-29.

'_atom_sites_solution_hydrogens' value 'Geom' changed to
'geom' according to '/home/saulius/struct/CIF-dictionaries/cif_core.dic'
dictionary named 'cif_core.dic' version 2.4.1 from
2010-06-29.

'_atom_sites_solution_primary' value 'Direct' changed to
'direct' according to '/home/saulius/struct/CIF-dictionaries/cif_core.dic'
dictionary named 'cif_core.dic' version 2.4.1 from
2010-06-29.

'_atom_sites_solution_secondary' value 'Difmap' changed to
'difmap' according to '/home/saulius/struct/CIF-dictionaries/cif_core.dic'
dictionary named 'cif_core.dic' version 2.4.1 from
2010-06-29.

'_refine_ls_matrix_type' value 'Full' changed to 'full'
according to '/home/saulius/struct/CIF-dictionaries/cif_core.dic'
dictionary named 'cif_core.dic' version 2.4.1 from
2010-06-29.

'_refine_ls_weighting_scheme' value 'Calc' changed to 'calc'
according to '/home/saulius/struct/CIF-dictionaries/cif_core.dic'
dictionary named 'cif_core.dic' version 2.4.1 from 2010-06-29.

Automatic conversion script
Id: cif_fix_enum 1527 2010-12-29 10:47:43Z saulius 

The following automatic conversions were performed:

'_symmetry_cell_setting' value 'Monoclinic' changed to 'monoclinic'
according to /home/saulius/struct/CIF-dictionaries/cif_core.dic
dictionary named 'cif_core.dic' version 2.4.1 from
2010-06-29.

'_atom_sites_solution_hydrogens' value 'Geom' changed to
'geom' according to
/home/saulius/struct/CIF-dictionaries/cif_core.dic dictionary named
'cif_core.dic' version 2.4.1 from
2010-06-29.

'_atom_sites_solution_primary' value 'Direct' changed to
'direct' according to
/home/saulius/struct/CIF-dictionaries/cif_core.dic dictionary named
'cif_core.dic' version 2.4.1 from
2010-06-29.

'_atom_sites_solution_secondary' value 'Difmap' changed
to 'difmap' according to
/home/saulius/struct/CIF-dictionaries/cif_core.dic dictionary named
'cif_core.dic' version 2.4.1 from
2010-06-29.

'_refine_ls_matrix_type' value 'Full' changed to 'full'
according to /home/saulius/struct/CIF-dictionaries/cif_core.dic
dictionary named 'cif_core.dic' version 2.4.1 from
2010-06-29.

'_refine_ls_weighting_scheme' value 'Calc' changed to
'calc' according to
/home/saulius/struct/CIF-dictionaries/cif_core.dic dictionary named
'cif_core.dic' version 2.4.1 from 2010-06-29.

Automatic conversion script
Id: cif_fix_values 1715 2011-07-08 13:25:40Z adriana 
;
_cod_original_sg_symbol_H-M 'P 21/c'
_cod_database_code 2221169
_cod_database_fobs_code 2221169

loop_
_space_group_symop_id
_space_group_symop_operation_xyz
1 x,y,z
2 -x,y+1/2,-z+1/2
3 -x,-y,-z
4 x,-y-1/2,z-1/2

loop_
_atom_site_type_symbol
_atom_site_label
_atom_site_fract_x
_atom_site_fract_y
_atom_site_fract_z
_atom_site_U_iso_or_equiv
_atom_site_adp_type
_atom_site_calc_flag
_atom_site_refinement_flags
_atom_site_occupancy
_atom_site_disorder_assembly
_atom_site_disorder_group
O O1 0.84105(9) 0.07745(5) 0.51445(7) 0.01803(16) Uani d . 1 . .
N N3 0.82573(10) 0.08267(6) 0.29241(8) 0.01461(16) Uani d . 1 . .
N N2 0.76980(11) 0.03010(6) 0.38528(9) 0.01838(18) Uani d . 1 . .
C C4 0.92672(12) 0.16064(7) 0.34726(10) 0.01603(18) Uani d . 1 . .
H H4 0.9791 0.2067 0.2959 0.021 Uiso calc R 1 . .
C C5 0.94005(12) 0.16089(7) 0.49604(10) 0.01573(18) Uani d . 1 . .
O O5 1.01261(10) 0.21147(6) 0.59934(8) 0.01993(16) Uani d . 1 . .
C C11 0.78190(12) 0.04762(7) 0.14601(9) 0.01569(18) Uani d . 1 . .
C C12 0.67371(12) 0.10348(7) 0.03402(10) 0.01569(18) Uani d . 1 . .
N N12 0.59485(11) 0.19068(6) 0.06408(8) 0.01579(16) Uani d . 1 . .
H H12 0.579(2) 0.1987(11) 0.1492(16) 0.024(3) Uiso d . 1 . .
C C13 0.63770(14) 0.06464(8) -0.10516(10) 0.0210(2) Uani d . 1 . .
H H13 0.5644 0.1005 -0.1853 0.027 Uiso calc R 1 . .
C C14 0.70713(15) -0.02531(8) -0.12794(11) 0.0231(2) Uani d . 1 . .
H H14 0.6820 -0.0503 -0.2242 0.030 Uiso calc R 1 . .
C C15 0.81211(14) -0.08014(8) -0.01474(11) 0.0219(2) Uani d . 1 . .
H H15 0.8582 -0.1425 -0.0322 0.028 Uiso calc R 1 . .
C C16 0.84924(13) -0.04322(7) 0.12408(11) 0.01917(19) Uani d . 1 . .
H H16 0.9207 -0.0800 0.2040 0.025 Uiso calc R 1 . .
C C17 0.52287(12) 0.26254(7) -0.03227(10) 0.01474(17) Uani d . 1 . .
O O17A 0.53832(10) 0.26491(6) -0.15559(7) 0.02026(16) Uani d . 1 . .
C C18 0.42424(13) 0.34120(8) 0.02328(10) 0.01933(19) Uani d . 1 . .
H H18A 0.5042 0.3972 0.0544 0.025 Uiso calc R 1 . .
H H18B 0.3858 0.3162 0.1050 0.025 Uiso calc R 1 . .
H H18C 0.3184 0.3615 -0.0534 0.025 Uiso calc R 1 . .

loop_
_atom_site_aniso_label
_atom_site_aniso_U_11
_atom_site_aniso_U_22
_atom_site_aniso_U_33
_atom_site_aniso_U_12
_atom_site_aniso_U_13
_atom_site_aniso_U_23
O1 0.0216(3) 0.0193(4) 0.0135(3) -0.0025(3) 0.0055(2) 0.0016(2)
N3 0.0158(3) 0.0144(4) 0.0133(3) 0.0005(3) 0.0036(3) 0.0016(3)
N2 0.0218(4) 0.0187(4) 0.0148(3) -0.0033(3) 0.0053(3) 0.0015(3)
C4 0.0183(4) 0.0157(4) 0.0143(4) -0.0019(3) 0.0049(3) 0.0007(3)
C5 0.0166(4) 0.0155(4) 0.0155(4) 0.0016(3) 0.0051(3) 0.0020(3)
O5 0.0242(3) 0.0201(4) 0.0155(3) -0.0006(3) 0.0055(3) -0.0021(3)
C11 0.0169(4) 0.0170(4) 0.0130(4) -0.0004(3) 0.0038(3) -0.0013(3)
C12 0.0174(4) 0.0159(4) 0.0137(4) 0.0007(3) 0.0043(3) -0.0008(3)
N12 0.0201(4) 0.0167(4) 0.0108(3) 0.0029(3) 0.0047(3) 0.0003(3)
C13 0.0250(5) 0.0219(5) 0.0144(4) 0.0030(4) 0.0027(3) -0.0028(3)
C14 0.0282(5) 0.0223(5) 0.0186(4) 0.0013(4) 0.0060(4) -0.0062(4)
C15 0.0243(5) 0.0175(5) 0.0244(5) 0.0015(3) 0.0074(4) -0.0042(4)
C16 0.0201(4) 0.0160(5) 0.0208(4) 0.0016(3) 0.0047(3) 0.0004(3)
C17 0.0148(4) 0.0163(4) 0.0130(4) -0.0016(3) 0.0037(3) 0.0000(3)
O17A 0.0294(4) 0.0199(4) 0.0130(3) -0.0011(3) 0.0084(3) 0.0009(3)
C18 0.0219(4) 0.0201(5) 0.0174(4) 0.0059(3) 0.0078(3) 0.0027(3)

loop_
_atom_type_symbol
_atom_type_description
_atom_type_scat_dispersion_real
_atom_type_scat_dispersion_imag
_atom_type_scat_source
C C 0.0033 0.0016 'International Tables Vol C Tables 4.2.6.8 and 6.1.1.4'
H H 0.0000 0.0000 'International Tables Vol C Tables 4.2.6.8 and 6.1.1.4'
N N 0.0061 0.0033 'International Tables Vol C Tables 4.2.6.8 and 6.1.1.4'
O O 0.0106 0.0060 'International Tables Vol C Tables 4.2.6.8 and 6.1.1.4'

loop_
_geom_angle_atom_site_label_1
_geom_angle_atom_site_label_2
_geom_angle_atom_site_label_3
_geom_angle_site_symmetry_1
_geom_angle_site_symmetry_3
_geom_angle
_geom_angle_publ_flag
N2 O1 C5 . . 111.17(7) ?
N2 N3 C4 . . 115.61(8) ?
N2 N3 C11 . . 117.04(8) ?
C4 N3 C11 . . 127.23(8) ?
N3 N2 O1 . . 103.62(7) ?
N3 C4 C5 . . 105.91(8) ?
N3 C4 H4 . . 127.0 ?
C5 C4 H4 . . 127.0 ?
O5 C5 C4 . . 136.32(9) ?
O5 C5 O1 . . 120.00(8) ?
C4 C5 O1 . . 103.68(8) ?
C16 C11 C12 . . 122.84(9) ?
C16 C11 N3 . . 116.89(8) ?
C12 C11 N3 . . 120.26(8) ?
C11 C12 C13 . . 116.86(9) ?
C11 C12 N12 . . 120.37(8) ?
C13 C12 N12 . . 122.58(8) ?
C17 N12 C12 . . 126.20(8) ?
C17 N12 H12 . . 114.7(10) ?
C12 N12 H12 . . 118.8(10) ?
C14 C13 C12 . . 120.52(9) ?
C14 C13 H13 . . 119.7 ?
C12 C13 H13 . . 119.7 ?
C13 C14 C15 . . 121.59(9) ?
C13 C14 H14 . . 119.2 ?
C15 C14 H14 . . 119.2 ?
C16 C15 C14 . . 118.90(9) ?
C16 C15 H15 . . 120.6 ?
C14 C15 H15 . . 120.6 ?
C15 C16 C11 . . 119.27(9) ?
C15 C16 H16 . . 120.4 ?
C11 C16 H16 . . 120.4 ?
O17A C17 N12 . . 123.33(9) ?
O17A C17 C18 . . 121.46(9) ?
N12 C17 C18 . . 115.21(8) ?
C17 C18 H18A . . 109.5 ?
C17 C18 H18B . . 109.5 ?
H18A C18 H18B . . 109.5 ?
C17 C18 H18C . . 109.5 ?
H18A C18 H18C . . 109.5 ?
H18B C18 H18C . . 109.5 ?

loop_
_geom_bond_atom_site_label_1
_geom_bond_atom_site_label_2
_geom_bond_site_symmetry_2
_geom_bond_distance
_geom_bond_publ_flag
O1 N2 . 1.3801(10) ?
O1 C5 . 1.4158(12) ?
N3 N2 . 1.3150(11) ?
N3 C4 . 1.3440(12) ?
N3 C11 . 1.4437(12) ?
C4 C5 . 1.4136(12) ?
C4 H4 . 0.9600 ?
C5 O5 . 1.2181(12) ?
C11 C16 . 1.3897(14) ?
C11 C12 . 1.3994(13) ?
C12 C13 . 1.4018(13) ?
C12 N12 . 1.4093(12) ?
N12 C17 . 1.3649(12) ?
N12 H12 . 0.871(15) ?
C13 C14 . 1.3878(15) ?
C13 H13 . 0.9600 ?
C14 C15 . 1.3897(15) ?
C14 H14 . 0.9600 ?
C15 C16 . 1.3883(14) ?
C15 H15 . 0.9600 ?
C16 H16 . 0.9600 ?
C17 O17A . 1.2314(11) ?
C17 C18 . 1.5041(14) ?
C18 H18A . 0.9800 ?
C18 H18B . 0.9800 ?
C18 H18C . 0.9800 ?

loop_
_geom_hbond_atom_site_label_D
_geom_hbond_atom_site_label_H
_geom_hbond_atom_site_label_A
_geom_hbond_site_symmetry_A
_geom_hbond_distance_DH
_geom_hbond_distance_HA
_geom_hbond_distance_DA
_geom_hbond_angle_DHA
_geom_hbond_publ_flag
N12 H12 O17A 4_566 0.876(15) 2.056(15) 2.9272(10) 173.2(14) y
C4 H4 O5 4_565 0.96 2.28 3.1860(12) 156 y
C13 H13 O17A 1_555 0.96 2.29 2.8587(14) 117 y
C15 H15 O5 2_745 0.96 2.41 3.3612(14) 173 y
C16 H16 O5 3_756 0.96 2.57 3.4700(13) 157 y
C18 H18B O17A 4_566 0.98 2.54 3.3201(12) 136 y

loop_
_geom_torsion_atom_site_label_1
_geom_torsion_atom_site_label_2
_geom_torsion_atom_site_label_3
_geom_torsion_atom_site_label_4
_geom_torsion_site_symmetry_1
_geom_torsion_site_symmetry_2
_geom_torsion_site_symmetry_3
_geom_torsion_site_symmetry_4
_geom_torsion
_geom_torsion_publ_flag
C4 N3 N2 O1 . . . . -0.25(11) ?
C11 N3 N2 O1 . . . . 176.13(7) ?
C5 O1 N2 N3 . . . . 0.65(10) ?
N2 N3 C4 C5 . . . . -0.24(11) ?
C11 N3 C4 C5 . . . . -176.19(8) ?
N3 C4 C5 O5 . . . . 179.52(11) ?
N3 C4 C5 O1 . . . . 0.61(10) ?
N2 O1 C5 O5 . . . . -179.93(8) ?
N2 O1 C5 C4 . . . . -0.80(10) ?
N2 N3 C11 C16 . . . . -60.99(12) ?
C4 N3 C11 C16 . . . . 114.91(11) ?
N2 N3 C11 C12 . . . . 117.94(10) ?
C4 N3 C11 C12 . . . . -66.16(13) ?
C16 C11 C12 C13 . . . . -1.34(15) ?
N3 C11 C12 C13 . . . . 179.79(9) ?
C16 C11 C12 N12 . . . . 173.82(9) ?
N3 C11 C12 N12 . . . . -5.04(14) ?
C11 C12 N12 C17 . . . . 163.84(9) ?
C13 C12 N12 C17 . . . . -21.28(15) ?
C11 C12 C13 C14 . . . . 0.22(15) ?
N12 C12 C13 C14 . . . . -174.83(10) ?
C12 C13 C14 C15 . . . . 0.73(17) ?
C13 C14 C15 C16 . . . . -0.59(17) ?
C14 C15 C16 C11 . . . . -0.50(16) ?
C12 C11 C16 C15 . . . . 1.51(15) ?
N3 C11 C16 C15 . . . . -179.60(9) ?
C12 N12 C17 O17A . . . . -9.29(15) ?
C12 N12 C17 C18 . . . . 171.74(9) ?
